data_8101135
loop_
_publ_author_name
'Mudring, Anja-Verena'
'Jansen, Martin'

_publ_section_title
;
Crystal structure of monorubidiumaurate(I), RbAuO
;
_journal_issue 4
_journal_name_full 'Zeitschrift f\"ur Kristallographie - New Crystal Structures'
_journal_page_first 482
_journal_page_last 482
_journal_volume 216
_journal_year 2001
_chemical_formula_moiety 'Rb Au O'
_chemical_formula_structural 'Rb Au O'
_chemical_formula_sum 'Au O Rb'
_chemical_formula_weight 298.43
_chemical_name_common rubidiumoxoaurate(I)
_symmetry_cell_setting orthorhombic
_symmetry_Int_Tables_number 139
_symmetry_space_group_name_H-M 'I 4/m m m'
_cell_angle_alpha 90
_cell_angle_beta 90
_cell_angle_gamma 90
_cell_formula_units_Z 8
_cell_length_a 9.937(1)
_cell_length_b 9.937(1)
_cell_length_c 5.8193(9)
_cell_measurement_temperature 293(2)
_diffrn_ambient_temperature 293(2)
_exptl_crystal_density_diffrn 6.90
_pd_proc_ls_prof_R_factor 0.06201
_pd_proc_ls_prof_wR_factor 0.08341
_cod_original_formula_sum 'Rb Au O'
_cod_database_code 8101135
_pd_proc_ls_prof_r_bragg 0.03291

loop_
_atom_site_label
_atom_site_type_symbol
_atom_site_fract_x
_atom_site_fract_y
_atom_site_fract_z
_atom_site_U_iso_or_equiv
_atom_site_thermal_displace_type
_atom_site_occupancy
_atom_site_symmetry_multiplicity
_atom_site_Wyckoff_symbol
Au AU 0.1482(5) 0.1482(5) 0.0000000 0.008(2) Uiso 1.0000000 8 h
Rb RB 0.182(1) 0.5000000 0.0000000 0.001(3) Uiso 1.0000000 8 j
O O 0.378(5) 0.0000000 0.0000000 0.01(2) Uiso 1.0000000 8 i
